data_4031121
loop_
_publ_author_name
'Brennan, M\'eabh B'
'Csatayov\'a, Krist\'ina'
'Davies, Stephen G.'
'Fletcher, Ai M.'
'Green, William D.'
'Lee, James A.'
'Roberts, Paul M.'
'Russell, Angela J.'
'Thomson, James E.'

_publ_section_title
;
 Syntheses of Dihydroconduramines (+-)-B-1, (+-)-E-1, and (+-)-F-1 via
 Diastereoselective Epoxidation of N-Protected 4-Aminocyclohex-2-en-1-ols.
;
_journal_issue 13
_journal_name_full 'The Journal of organic chemistry'
_journal_page_first 6609
_journal_page_last 6618
_journal_paper_doi 10.1021/acs.joc.5b00716
_journal_volume 80
_journal_year 2015
_chemical_formula_moiety 'C20 H21 N1 O2'
_chemical_formula_sum 'C20 H21 N O2'
_chemical_formula_weight 307.39
_space_group_IT_number 14
_symmetry_cell_setting monoclinic
_symmetry_space_group_name_Hall '-P 2yab'
_symmetry_space_group_name_H-M 'P 1 21/a 1'
_atom_sites_solution_hydrogens difmap
_atom_sites_solution_primary direct
_cell_angle_alpha 90
_cell_angle_beta 111.0571(6)
_cell_angle_gamma 90
_cell_formula_units_Z 4
_cell_length_a 12.1751(2)
_cell_length_b 9.85900(10)
_cell_length_c 14.8593(2)
_cell_measurement_reflns_used 4003
_cell_measurement_temperature 150
_cell_measurement_theta_max 27
_cell_measurement_theta_min 5
_cell_volume 1664.52(4)
_computing_cell_refinement 'DENZO/SCALEPACK (Otwinowski & Minor, 1997)'
_computing_data_collection 'COLLECT (Nonius, 2001).'
_computing_data_reduction 'DENZO/SCALEPACK (Otwinowski & Minor, 1997)'
_computing_molecular_graphics 'CAMERON (Watkin et al., 1996)'
_computing_publication_material 'CRYSTALS (Betteridge et al., 2003)'
_computing_structure_refinement 'CRYSTALS (Betteridge et al., 2003)'
_computing_structure_solution 'SIR92 (Altomare et al., 1994)'
_diffrn_ambient_temperature 150
_diffrn_measured_fraction_theta_full 0.992
_diffrn_measured_fraction_theta_max 0.991
_diffrn_measurement_device Area
_diffrn_measurement_device_type 'Nonius KappaCCD'
_diffrn_measurement_method \w
_diffrn_radiation_monochromator graphite
_diffrn_radiation_type 'Mo K\a'
_diffrn_radiation_wavelength 0.71073
_diffrn_reflns_av_R_equivalents 0.013
_diffrn_reflns_limit_h_max 15
_diffrn_reflns_limit_h_min -15
_diffrn_reflns_limit_k_max 12
_diffrn_reflns_limit_k_min -11
_diffrn_reflns_limit_l_max 19
_diffrn_reflns_limit_l_min -19
_diffrn_reflns_number 6758
_diffrn_reflns_theta_full 26.939
_diffrn_reflns_theta_max 27.489
_diffrn_reflns_theta_min 5.326
_diffrn_standards_number 0
_exptl_absorpt_coefficient_mu 0.079
_exptl_absorpt_correction_T_max 0.99
_exptl_absorpt_correction_T_min 0.98
_exptl_absorpt_correction_type multi-scan
_exptl_absorpt_process_details 'DENZO/SCALEPACK (Otwinowski & Minor, 1997)'
_exptl_crystal_colour colourless
_exptl_crystal_density_diffrn 1.227
_exptl_crystal_density_method 'not measured'
_exptl_crystal_description block
_exptl_crystal_F_000 656
_exptl_crystal_size_max 0.400
_exptl_crystal_size_mid 0.320
_exptl_crystal_size_min 0.190
_refine_diff_density_max 0.44
_refine_diff_density_min -0.58
_refine_ls_extinction_method None
_refine_ls_goodness_of_fit_ref 1.0803
_refine_ls_hydrogen_treatment constr
_refine_ls_matrix_type full
_refine_ls_number_parameters 245
_refine_ls_number_reflns 3788
_refine_ls_number_restraints 0
_refine_ls_R_factor_all 0.1044
_refine_ls_R_factor_gt 0.1012
_refine_ls_shift/su_max 0.0002047
_refine_ls_shift/su_mean 0.0000189
_refine_ls_structure_factor_coef Fsqd
_refine_ls_weighting_details
;
 Method= Modified Sheldrick 
 w=1/[\s^2^(F^2^) + ( 0.01P)^2^ + 6.42P] 
 ,where P=(max(Fo^2^,0) + 2Fc^2^)/3 
;
_refine_ls_weighting_scheme calc
_refine_ls_wR_factor_all 0.2218
_refine_ls_wR_factor_gt 0.2207
_refine_ls_wR_factor_ref 0.2218
_reflns_limit_h_max 14
_reflns_limit_h_min -15
_reflns_limit_k_max 12
_reflns_limit_k_min 0
_reflns_limit_l_max 19
_reflns_limit_l_min 0
_reflns_number_gt 3561
_reflns_number_total 3788
_reflns_threshold_expression I>2.0\s(I)
_oxford_diffrn_Wilson_B_factor 2.60
_oxford_diffrn_Wilson_scale 0.81
_oxford_refine_ls_r_factor_ref 0.1044
_oxford_refine_ls_scale 1.18(1)
_oxford_reflns_number_all 3788
_oxford_reflns_threshold_expression_ref I>-3.0\s(I)
_cod_data_source_file jo5b00716_si_002.cif
_cod_data_source_block 34
_cod_depositor_comments
;
The following automatic conversions were performed:

'_symmetry_cell_setting' value 'Monoclinic' changed to 'monoclinic'
according to
/usr/data/users/saulius/crontab/automatic-downloads/rss-feeds/ACS/lib/dictionaries/cif_core.dic
dictionary named 'cif_core.dic' version 2.4.2 from 2011-04-26.

'_atom_sites_solution_primary' value 'Direct' changed to 'direct'
according to
/usr/data/users/saulius/crontab/automatic-downloads/rss-feeds/ACS/lib/dictionaries/cif_core.dic
dictionary named 'cif_core.dic' version 2.4.2 from 2011-04-26.

Automatic conversion script
Id: cif_fix_values 3271 2015-04-21 07:52:19Z andrius 

 Adding full bibliography for 4031119--4031122.cif.
;
_cod_original_formula_sum 'C20 H21 N1 O2'
_cod_database_code 4031121

loop_
_symmetry_equiv_pos_as_xyz
x,y,z
-x,-y,-z
-x+1/2,y+1/2,-z
x+1/2,-y+1/2,z

loop_
_atom_site_label
_atom_site_type_symbol
_atom_site_fract_x
_atom_site_fract_y
_atom_site_fract_z
_atom_site_U_iso_or_equiv
_atom_site_occupancy
_atom_site_adp_type
_atom_site_refinement_flags_posn
_atom_site_refinement_flags_adp
_atom_site_refinement_flags_occupancy
_atom_site_disorder_assembly
_atom_site_disorder_group
C2 C 0.3361(3) 0.1448(4) -0.0204(3) 0.0374 1.0000 Uani . U . . .
O4 O 0.3956(7) 0.3765(6) -0.0313(4) 0.0619 0.586(9) Uani . U P 1 1
C5 C 0.4686(3) 0.3372(4) 0.0719(3) 0.0360 1.0000 Uani . U . . .
C6 C 0.4003(3) 0.3534(3) 0.1391(2) 0.0250 1.0000 Uani . . . . .
N7 N 0.4859(2) 0.3626(3) 0.23842(19) 0.0237 1.0000 Uani . . . . .
C8 C 0.5438(3) 0.2337(3) 0.2763(3) 0.0313 1.0000 Uani . . . . .
C9 C 0.6625(3) 0.2529(3) 0.3553(2) 0.0262 1.0000 Uani . . . . .
C10 C 0.7351(3) 0.3611(3) 0.3546(2) 0.0286 1.0000 Uani . . . . .
C11 C 0.8464(3) 0.3731(4) 0.4264(2) 0.0323 1.0000 Uani . . . . .
C12 C 0.8858(3) 0.2771(4) 0.4989(2) 0.0368 1.0000 Uani . . . . .
C13 C 0.8143(3) 0.1695(4) 0.4996(3) 0.0381 1.0000 Uani . . . . .
C14 C 0.7031(3) 0.1562(4) 0.4287(3) 0.0337 1.0000 Uani . . . . .
C15 C 0.4381(3) 0.4270(3) 0.3051(2) 0.0261 1.0000 Uani . . . . .
C16 C 0.4121(3) 0.5761(3) 0.2843(2) 0.0239 1.0000 Uani . . . . .
C17 C 0.3255(3) 0.6384(4) 0.3112(2) 0.0307 1.0000 Uani . . . . .
C18 C 0.3032(3) 0.7769(4) 0.2960(3) 0.0369 1.0000 Uani . . . . .
C19 C 0.3656(3) 0.8538(4) 0.2528(3) 0.0364 1.0000 Uani . . . . .
C20 C 0.4519(3) 0.7930(3) 0.2259(2) 0.0321 1.0000 Uani . . . . .
C21 C 0.4750(3) 0.6547(3) 0.2418(2) 0.0268 1.0000 Uani . . . . .
C22 C 0.3048(3) 0.2463(4) 0.1246(3) 0.0348 1.0000 Uani . U . . .
O24 O 0.2042(6) 0.2749(7) 0.0396(5) 0.0392 0.414(9) Uani . U P 1 2
C230 C 0.2452(8) 0.1980(11) 0.0188(6) 0.0353 0.586(9) Uani . U P 1 1
C231 C 0.2754(13) 0.1536(13) 0.0461(10) 0.0393 0.414(9) Uani . U P 1 2
C300 C 0.3983(9) 0.2883(15) -0.0260(8) 0.0310 0.414(9) Uani . . P 1 2
C301 C 0.4324(8) 0.2392(10) -0.0077(7) 0.0375 0.586(9) Uani . U P 1 1
O100 O 0.3896(7) 0.0223(6) 0.0365(6) 0.0522 0.586(9) Uani . U P 1 1
O102 O 0.4239(13) 0.0464(12) 0.0118(11) 0.0889 0.414(9) Uani . . P 1 2
H61 H 0.3602 0.4420 0.1240 0.0306 1.0000 Uiso R . . . .
H81 H 0.5555 0.1827 0.2233 0.0404 1.0000 Uiso R . . . .
H82 H 0.4939 0.1808 0.3035 0.0401 1.0000 Uiso R . . . .
H101 H 0.7065 0.4276 0.3041 0.0347 1.0000 Uiso R . . . .
H111 H 0.8942 0.4482 0.4261 0.0411 1.0000 Uiso R . . . .
H121 H 0.9594 0.2868 0.5477 0.0455 1.0000 Uiso R . . . .
H131 H 0.8413 0.1018 0.5481 0.0471 1.0000 Uiso R . . . .
H141 H 0.6548 0.0819 0.4301 0.0415 1.0000 Uiso R . . . .
H151 H 0.4984 0.4160 0.3694 0.0322 1.0000 Uiso R . . . .
H152 H 0.3654 0.3790 0.3039 0.0323 1.0000 Uiso R . . . .
H171 H 0.2801 0.5858 0.3379 0.0383 1.0000 Uiso R . . . .
H181 H 0.2451 0.8173 0.3152 0.0454 1.0000 Uiso R . . . .
H191 H 0.3496 0.9479 0.2421 0.0450 1.0000 Uiso R . . . .
H201 H 0.4946 0.8452 0.1965 0.0390 1.0000 Uiso R . . . .
H211 H 0.5345 0.6129 0.2240 0.0337 1.0000 Uiso R . . . .
H2302 H 0.2034 0.2738 -0.0222 0.0365 0.586(9) Uiso R . P 1 1
H2301 H 0.1877 0.1262 0.0157 0.0360 0.586(9) Uiso R . P 1 1
H2311 H 0.2382 0.0679 0.0558 0.0581 0.414(9) Uiso R . P 1 2
H3002 H 0.4493 0.2762 -0.0627 0.0510 0.414(9) Uiso R . P 1 2
H3001 H 0.3372 0.3557 -0.0563 0.0513 0.414(9) Uiso R . P 1 2
H3011 H 0.4955 0.2062 -0.0292 0.0369 0.586(9) Uiso R . P 1 1
H51 H 0.5507 0.3588 0.0951 0.0449 0.5000 Uiso R . . . .
H221 H 0.2877 0.2142 0.1785 0.0420 0.5000 Uiso R . . . .
H21 H 0.2901 0.1216 -0.0884 0.0473 1.0000 Uiso R . . . .
H5000 H 0.3683 -0.0539 0.0141 0.0682 0.586(9) Uiso R . P 1 1
H5001 H 0.4309 -0.0282 -0.0099 0.1510 0.414(9) Uiso R . P 1 2

loop_
_atom_site_aniso_label
_atom_site_aniso_U_11
_atom_site_aniso_U_22
_atom_site_aniso_U_33
_atom_site_aniso_U_23
_atom_site_aniso_U_13
_atom_site_aniso_U_12
C2 0.043(2) 0.0277(18) 0.040(2) -0.0101(15) 0.0133(16) -0.0026(15)
O4 0.124(6) 0.033(3) 0.029(3) 0.000(2) 0.027(3) -0.035(3)
C5 0.046(2) 0.0346(19) 0.0341(18) -0.0060(15) 0.0225(16) -0.0132(16)
C6 0.0275(15) 0.0221(15) 0.0253(14) -0.0003(12) 0.0094(12) 0.0007(12)
N7 0.0236(12) 0.0207(13) 0.0261(13) 0.0005(10) 0.0080(10) 0.0023(10)
C8 0.0291(17) 0.0196(15) 0.0389(18) 0.0013(13) 0.0046(14) 0.0010(13)
C9 0.0261(15) 0.0228(15) 0.0291(16) -0.0012(13) 0.0091(13) 0.0045(12)
C10 0.0291(16) 0.0270(16) 0.0271(15) -0.0011(13) 0.0069(13) 0.0023(13)
C11 0.0294(16) 0.0333(18) 0.0327(17) -0.0060(14) 0.0093(14) -0.0003(14)
C12 0.0312(18) 0.048(2) 0.0241(16) -0.0041(15) 0.0018(14) 0.0061(16)
C13 0.039(2) 0.045(2) 0.0277(17) 0.0068(16) 0.0095(15) 0.0077(17)
C14 0.0367(18) 0.0310(18) 0.0337(17) 0.0058(14) 0.0130(15) 0.0053(15)
C15 0.0277(16) 0.0252(15) 0.0264(15) 0.0026(12) 0.0109(13) -0.0006(12)
C16 0.0246(15) 0.0241(15) 0.0203(14) -0.0026(12) 0.0049(11) 0.0009(12)
C17 0.0305(17) 0.0316(17) 0.0323(17) 0.0008(14) 0.0140(14) 0.0028(14)
C18 0.0375(19) 0.0330(19) 0.041(2) -0.0034(16) 0.0149(16) 0.0108(15)
C19 0.046(2) 0.0251(17) 0.0332(18) -0.0005(14) 0.0082(15) 0.0067(15)
C20 0.044(2) 0.0224(16) 0.0286(16) 0.0001(13) 0.0114(15) -0.0023(14)
C21 0.0316(16) 0.0226(15) 0.0266(15) -0.0003(12) 0.0108(13) 0.0010(13)
C22 0.0256(16) 0.048(2) 0.0311(17) -0.0033(16) 0.0110(14) -0.0124(15)
O24 0.029(3) 0.035(4) 0.049(4) -0.006(3) 0.008(3) -0.003(3)
C230 0.026(4) 0.052(7) 0.027(4) -0.010(4) 0.008(3) -0.012(4)
C231 0.042(8) 0.026(6) 0.042(8) -0.001(5) 0.006(6) -0.012(5)
C300 0.013(5) 0.057(9) 0.018(4) 0.003(5) 0.000(3) 0.013(4)
C301 0.029(5) 0.053(6) 0.035(5) -0.017(4) 0.017(4) -0.013(4)
O100 0.063(4) 0.020(3) 0.066(4) -0.002(3) 0.014(3) 0.004(3)
O102 0.128(11) 0.037(6) 0.149(12) 0.025(6) 0.107(10) 0.033(6)

loop_
_atom_type_symbol
_atom_type_scat_dispersion_real
_atom_type_scat_dispersion_imag
_atom_type_scat_Cromer_Mann_a1
_atom_type_scat_Cromer_Mann_b1
_atom_type_scat_Cromer_Mann_a2
_atom_type_scat_Cromer_Mann_b2
_atom_type_scat_Cromer_Mann_a3
_atom_type_scat_Cromer_Mann_b3
_atom_type_scat_Cromer_Mann_a4
_atom_type_scat_Cromer_Mann_b4
_atom_type_scat_Cromer_Mann_c
_atom_type_scat_source
C 0.0033 0.0016 2.3100 20.8439 1.0200 10.2075 1.5886 0.5687 0.8650 51.6512 0.2156 'International Tables Vol C 4.2.6.8 and 6.1.1.4'
H 0.0000 0.0000 0.4930 10.5109 0.3229 26.1257 0.1402 3.1424 0.0408 57.7998 0.0030 'International Tables Vol C 4.2.6.8 and 6.1.1.4'
N 0.0061 0.0033 12.2126 0.0057 3.1322 9.8933 2.0125 28.9975 1.1663 0.5826 -11.5290 'International Tables Vol C 4.2.6.8 and 6.1.1.4'
O 0.0106 0.0060 3.0485 13.2771 2.2868 5.7011 1.5463 0.3239 0.8670 32.9089 0.2508 'International Tables Vol C 4.2.6.8 and 6.1.1.4'

loop_
_geom_angle_atom_site_label_1
_geom_angle_atom_site_label_2
_geom_angle_atom_site_label_3
_geom_angle
_geom_angle_publ_flag
C230 C2 C301 113.2(6) yes
C230 C2 O100 107.1(6) yes
C301 C2 O100 106.1(6) yes
C230 C2 H21 104.4 no
C301 C2 H21 114.4 no
O100 C2 H21 111.5 no
C231 C2 C300 110.4(7) yes
C231 C2 O102 109.1(7) yes
C300 C2 O102 108.1(7) yes
C231 C2 H21 118.3 no
C300 C2 H21 104.6 no
O102 C2 H21 105.8 no
C5 O4 C301 59.5(4) yes
O4 C5 C6 112.1(4) yes
O4 C5 C301 57.1(5) yes
C6 C5 C301 121.5(4) yes
O4 C5 H51 117.6 no
C6 C5 H51 119.2 no
C301 C5 H51 114.2 no
C6 C5 C300 114.9(5) yes
C6 C5 H51 119.2 no
C300 C5 H51 126.0 no
C5 C6 N7 107.9(3) yes
C5 C6 C22 113.8(3) yes
N7 C6 C22 114.4(3) yes
C5 C6 H61 106.6 no
N7 C6 H61 106.7 no
C22 C6 H61 106.9 no
C6 N7 C8 113.6(2) yes
C6 N7 C15 113.3(2) yes
C8 N7 C15 111.7(3) yes
N7 C8 C9 112.6(3) yes
N7 C8 H81 108.8 no
C9 C8 H81 108.2 no
N7 C8 H82 109.4 no
C9 C8 H82 107.7 no
H81 C8 H82 110.1 no
C8 C9 C10 121.6(3) yes
C8 C9 C14 119.5(3) yes
C10 C9 C14 118.8(3) yes
C9 C10 C11 120.3(3) yes
C9 C10 H101 118.5 no
C11 C10 H101 121.2 no
C10 C11 C12 120.5(3) yes
C10 C11 H111 119.5 no
C12 C11 H111 120.0 no
C11 C12 C13 119.4(3) yes
C11 C12 H121 120.2 no
C13 C12 H121 120.4 no
C12 C13 C14 120.9(3) yes
C12 C13 H131 120.0 no
C14 C13 H131 119.0 no
C9 C14 C13 120.1(3) yes
C9 C14 H141 119.8 no
C13 C14 H141 120.1 no
N7 C15 C16 112.9(3) yes
N7 C15 H151 105.7 no
C16 C15 H151 109.6 no
N7 C15 H152 110.3 no
C16 C15 H152 109.8 no
H151 C15 H152 108.3 no
C15 C16 C17 119.6(3) yes
C15 C16 C21 121.7(3) yes
C17 C16 C21 118.7(3) yes
C16 C17 C18 120.5(3) yes
C16 C17 H171 119.7 no
C18 C17 H171 119.8 no
C17 C18 C19 120.3(3) yes
C17 C18 H181 119.3 no
C19 C18 H181 120.4 no
C18 C19 C20 119.7(3) yes
C18 C19 H191 120.0 no
C20 C19 H191 120.3 no
C19 C20 C21 120.1(3) yes
C19 C20 H201 119.9 no
C21 C20 H201 120.0 no
C20 C21 C16 120.8(3) yes
C20 C21 H211 120.3 no
C16 C21 H211 118.9 no
C6 C22 C230 114.2(4) yes
C6 C22 H221 119.8 no
C230 C22 H221 126.0 no
C6 C22 O24 110.7(4) yes
C6 C22 C231 120.9(7) yes
O24 C22 C231 61.4(6) yes
C6 C22 H221 119.8 no
O24 C22 H221 115.5 no
C231 C22 H221 114.2 no
C22 O24 C231 58.9(6) yes
C22 C230 C2 110.8(6) yes
C22 C230 H2302 110.1 no
C2 C230 H2302 108.2 no
C22 C230 H2301 109.5 no
C2 C230 H2301 109.7 no
H2302 C230 H2301 108.5 no
O24 C231 C2 116.5(10) yes
O24 C231 C22 59.7(6) yes
C2 C231 C22 124.3(10) yes
O24 C231 H2311 114.5 no
C2 C231 H2311 115.1 no
C22 C231 H2311 114.8 no
C5 C300 C2 110.4(8) yes
C5 C300 H3002 109.4 no
C2 C300 H3002 109.1 no
C5 C300 H3001 107.9 no
C2 C300 H3001 108.9 no
H3002 C300 H3001 111.1 no
C5 C301 C2 121.3(6) yes
C5 C301 O4 63.4(5) yes
C2 C301 O4 114.0(7) yes
C5 C301 H3011 115.8 no
C2 C301 H3011 115.6 no
O4 C301 H3011 116.4 no
C2 O100 H5000 120.0 no
C2 O102 H5001 131.6 no

loop_
_geom_bond_atom_site_label_1
_geom_bond_atom_site_label_2
_geom_bond_distance
_geom_bond_publ_flag
C2 C230 1.517(10) yes
C2 C301 1.456(9) yes
C2 O100 1.484(8) yes
C2 H21 0.991 no
C2 C231 1.433(17) yes
C2 C300 1.621(15) yes
C2 O102 1.395(13) yes
C2 H21 0.991 no
O4 C5 1.521(7) yes
O4 C301 1.429(11) yes
C5 C6 1.520(4) yes
C5 C301 1.467(9) yes
C5 H51 0.956 no
C5 C6 1.520(4) yes
C5 C300 1.479(12) yes
C5 H51 0.956 no
C6 N7 1.473(4) yes
C6 C22 1.528(4) yes
C6 H61 0.987 no
N7 C8 1.465(4) yes
N7 C15 1.463(4) yes
C8 C9 1.511(4) yes
C8 H81 0.987 no
C8 H82 0.991 no
C9 C10 1.388(5) yes
C9 C14 1.399(5) yes
C10 C11 1.396(5) yes
C10 H101 0.963 no
C11 C12 1.383(5) yes
C11 H111 0.943 no
C12 C13 1.375(6) yes
C12 H121 0.934 no
C13 C14 1.391(5) yes
C13 H131 0.951 no
C14 H141 0.944 no
C15 C16 1.511(4) yes
C15 H151 0.980 no
C15 H152 0.998 no
C16 C17 1.396(4) yes
C16 C21 1.391(4) yes
C17 C18 1.395(5) yes
C17 H171 0.943 no
C18 C19 1.383(5) yes
C18 H181 0.940 no
C19 C20 1.387(5) yes
C19 H191 0.949 no
C20 C21 1.395(5) yes
C20 H201 0.943 no
C21 H211 0.951 no
C22 C230 1.551(9) yes
C22 H221 0.952 no
C22 O24 1.435(7) yes
C22 C231 1.423(15) yes
C22 H221 0.952 no
O24 C231 1.460(14) yes
C230 H2302 0.982 no
C230 H2301 0.985 no
C231 H2311 0.994 no
C300 H3002 0.970 no
C300 H3001 0.978 no
C301 H3011 0.987 no
O100 H5000 0.825 no
O102 H5001 0.820 no

loop_
_geom_hbond_atom_site_label_D
_geom_hbond_atom_site_label_H
_geom_hbond_atom_site_label_A
_geom_hbond_site_symmetry_A
_geom_hbond_angle_DHA
_geom_hbond_distance_DH
_geom_hbond_distance_HA
_geom_hbond_distance_DA
_geom_hbond_publ_flag
C231 H2311 O4 3_545 162.5(3) 0.994 2.433 3.394(7) yes
C301 H3011 O24 4_555 132.0(3) 0.987 2.382 3.129(7) yes
O100 H5000 O24 3_545 171.7(3) 0.825 1.940 2.759(7) yes
O100 H5001 O100 2_655 138.5(12) 1.108 2.356 3.270(7) yes
O102 H5001 O24 3_545 128.0(3) 0.820 2.480 3.054(7) yes
O100 H5001 O102 2_655 136.7(20) 1.108 1.786 2.702(7) yes
